data_8106588
loop_
_publ_author_name
'Benda, Christian'
'Klein, Wilhelm'
'F\"assler, Thomas F.'

_publ_section_title
;
 Crystal structure of 1,2,3,4,5-pentamethyl-1,3-cyclopentadiene, C10H16
;
_journal_issue 3
_journal_name_full 'Zeitschrift f\"ur Kristallographie - New Crystal Structures'
_journal_page_first 511
_journal_page_last 512
_journal_paper_doi 10.1515/ncrs-2016-0402
_journal_volume 232
_journal_year 2017
_chemical_formula_moiety 'C10 H16'
_chemical_formula_sum 'C10 H16'
_chemical_formula_weight 136.23
_chemical_name_systematic 1,2,3,4,5-pentamethyl-1,3-cyclopentadiene
_space_group_crystal_system orthorhombic
_space_group_IT_number 19
_space_group_name_Hall 'P 2ac 2ab'
_space_group_name_H-M_alt 'P 21 21 21'
_atom_sites_solution_hydrogens geom
_atom_sites_solution_primary direct
_atom_sites_solution_secondary difmap
_cell_angle_alpha 90
_cell_angle_beta 90
_cell_angle_gamma 90
_cell_formula_units_Z 4
_cell_length_a 4.4804(6)
_cell_length_b 11.7784(12)
_cell_length_c 16.7613(16)
_cell_measurement_reflns_used 1057
_cell_measurement_temperature 120(2)
_cell_measurement_theta_max 32.8320
_cell_measurement_theta_min 2.9777
_cell_volume 884.53(17)
_computing_cell_refinement
; 
 CrysAlis RED, Oxford Diffraction Ltd., Version 1.171.33.34d [10] 
;
_computing_data_collection
; 
 CrysAlis CCD, Oxford Diffraction Ltd., Version 1.171.33.34d [10] 
;
_computing_data_reduction
; 
 CrysAlis RED, Oxford Diffraction Ltd., Version 1.171.33.34d [10] 
;
_computing_molecular_graphics 'DIAMOND (Brandenburg, 2012) [13]'
_computing_structure_refinement 'SHELXL-2014/7 (Sheldrick, 2015) [12]'
_computing_structure_solution 'SHELXS-97 (Sheldrick, 2008) [11]'
_diffrn_ambient_temperature 120(2)
_diffrn_detector_area_resol_mean 16.0238
_diffrn_measured_fraction_theta_full 0.997
_diffrn_measured_fraction_theta_max 0.996
_diffrn_measurement_device_type 'Oxford Xcalibur 3'
_diffrn_measurement_method '\w and \p scans'
_diffrn_radiation_monochromator graphite
_diffrn_radiation_source 'Enhance (Mo) X-ray Source'
_diffrn_radiation_type MoK\a
_diffrn_radiation_wavelength 0.71073
_diffrn_reflns_av_R_equivalents 0.0983
_diffrn_reflns_av_unetI/netI 0.1778
_diffrn_reflns_Laue_measured_fraction_full 0.997
_diffrn_reflns_Laue_measured_fraction_max 0.996
_diffrn_reflns_limit_h_max 5
_diffrn_reflns_limit_h_min -5
_diffrn_reflns_limit_k_max 14
_diffrn_reflns_limit_k_min -10
_diffrn_reflns_limit_l_max 20
_diffrn_reflns_limit_l_min -20
_diffrn_reflns_number 9511
_diffrn_reflns_point_group_measured_fraction_full 0.993
_diffrn_reflns_point_group_measured_fraction_max 0.992
_diffrn_reflns_theta_full 25.242
_diffrn_reflns_theta_max 25.486
_diffrn_reflns_theta_min 2.983
_exptl_absorpt_coefficient_mu 0.057
_exptl_absorpt_correction_T_max 1.00000
_exptl_absorpt_correction_T_min 0.84366
_exptl_absorpt_correction_type multi-scan
_exptl_absorpt_process_details
;
 CrysAlis RED, Oxford Diffraction Ltd., Version 1.171.33.34d [10] 
 Empirical absorption correction using spherical harmonics,
 implemented in SCALE3 ABSPACK scaling algorithm. 
;
_exptl_crystal_colour colourless
_exptl_crystal_density_diffrn 1.024
_exptl_crystal_description block
_exptl_crystal_F_000 304
_exptl_crystal_size_max 0.1
_exptl_crystal_size_mid 0.1
_exptl_crystal_size_min 0.1
_refine_diff_density_max 0.093
_refine_diff_density_min -0.095
_refine_diff_density_rms 0.024
_refine_ls_extinction_coef 0.0091(14)
_refine_ls_extinction_expression Fc^*^=kFc[1+0.001xFc^2^\l^3^/sin(2\q)]^-1/4^
_refine_ls_extinction_method 'SHELXL-2014/7 (Sheldrick 2014'
_refine_ls_goodness_of_fit_ref 0.674
_refine_ls_hydrogen_treatment constr
_refine_ls_matrix_type full
_refine_ls_number_parameters 97
_refine_ls_number_reflns 1635
_refine_ls_number_restraints 0
_refine_ls_restrained_S_all 0.674
_refine_ls_R_factor_all 0.1162
_refine_ls_R_factor_gt 0.0360
_refine_ls_shift/su_max 0.000
_refine_ls_shift/su_mean 0.000
_refine_ls_structure_factor_coef Fsqd
_refine_ls_weighting_details 'w=1/[\s^2^(Fo^2^)+(0.0158P)^2^] where P=(Fo^2^+2Fc^2^)/3'
_refine_ls_weighting_scheme calc
_refine_ls_wR_factor_gt 0.0523
_refine_ls_wR_factor_ref 0.0596
_reflns_Friedel_coverage 0.640
_reflns_Friedel_fraction_full 0.987
_reflns_Friedel_fraction_max 0.986
_reflns_number_gt 718
_reflns_number_total 1635
_reflns_threshold_expression 'I > 2\s(I)'
_cod_data_source_file suppl_ncrs-2016-0402_suppl.cif
_cod_data_source_block CB762
_cod_database_code 8106588
_shelx_space_group_comment
;
The symmetry employed for this shelxl refinement is uniquely defined
by the following loop, which should always be used as a source of
symmetry information in preference to the above space-group names.
They are only intended as comments.
;

loop_
_space_group_symop_operation_xyz
'x, y, z'
'-x+1/2, -y, z+1/2'
'-x, y+1/2, -z+1/2'
'x+1/2, -y+1/2, -z'

loop_
_atom_site_label
_atom_site_type_symbol
_atom_site_fract_x
_atom_site_fract_y
_atom_site_fract_z
_atom_site_U_iso_or_equiv
_atom_site_adp_type
_atom_site_occupancy
_atom_site_site_symmetry_order
_atom_site_calc_flag
_atom_site_refinement_flags_posn
_atom_site_refinement_flags_adp
_atom_site_refinement_flags_occupancy
_atom_site_disorder_assembly
_atom_site_disorder_group
C1 C 0.4136(7) 0.4877(2) 0.07087(17) 0.0371(8) Uani 1 1 d . . . . .
C2 C 0.2391(7) 0.5646(2) 0.10732(17) 0.0360(8) Uani 1 1 d . . . . .
C3 C 0.2210(7) 0.5342(2) 0.19327(19) 0.0375(9) Uani 1 1 d . . . . .
C4 C 0.3799(7) 0.4410(2) 0.20678(18) 0.0375(9) Uani 1 1 d . . . . .
C5 C 0.5181(7) 0.4004(2) 0.12958(15) 0.0379(8) Uani 1 1 d . . . . .
H5 H 0.7406 0.4035 0.1339 0.045 Uiso 1 1 calc R U . . .
C6 C 0.5042(8) 0.4825(2) -0.01537(15) 0.0568(10) Uani 1 1 d . . . . .
H6A H 0.4270 0.5494 -0.0434 0.085 Uiso 1 1 calc R U . . .
H6B H 0.4221 0.4136 -0.0397 0.085 Uiso 1 1 calc R U . . .
H6C H 0.7224 0.4812 -0.0192 0.085 Uiso 1 1 calc R U . . .
C7 C 0.0867(6) 0.6654(2) 0.07269(16) 0.0475(9) Uani 1 1 d . . . . .
H7A H 0.1182 0.6668 0.0148 0.071 Uiso 1 1 calc R U . . .
H7B H 0.1691 0.7347 0.0964 0.071 Uiso 1 1 calc R U . . .
H7C H -0.1276 0.6611 0.0840 0.071 Uiso 1 1 calc R U . . .
C8 C 0.0398(8) 0.6027(2) 0.25093(15) 0.0433(9) Uani 1 1 d . . . . .
H8A H 0.0736 0.5747 0.3052 0.065 Uiso 1 1 calc R U . . .
H8B H -0.1724 0.5957 0.2376 0.065 Uiso 1 1 calc R U . . .
H8C H 0.0997 0.6826 0.2477 0.065 Uiso 1 1 calc R U . . .
C9 C 0.4397(7) 0.3827(2) 0.28423(15) 0.0484(9) Uani 1 1 d . . . . .
H9A H 0.3250 0.4197 0.3267 0.073 Uiso 1 1 calc R U . . .
H9B H 0.6531 0.3873 0.2966 0.073 Uiso 1 1 calc R U . . .
H9C H 0.3801 0.3028 0.2803 0.073 Uiso 1 1 calc R U . . .
C10 C 0.4211(7) 0.2804(2) 0.10680(14) 0.0468(10) Uani 1 1 d . . . . .
H10A H 0.2034 0.2778 0.1016 0.070 Uiso 1 1 calc R U . . .
H10B H 0.4847 0.2270 0.1483 0.070 Uiso 1 1 calc R U . . .
H10C H 0.5131 0.2592 0.0559 0.070 Uiso 1 1 calc R U . . .

loop_
_atom_site_aniso_label
_atom_site_aniso_U_11
_atom_site_aniso_U_22
_atom_site_aniso_U_33
_atom_site_aniso_U_23
_atom_site_aniso_U_13
_atom_site_aniso_U_12
C1 0.043(2) 0.0366(18) 0.032(2) -0.0001(17) -0.0017(19) -0.0046(18)
C2 0.040(2) 0.0352(19) 0.033(2) -0.0005(18) -0.0086(18) -0.0031(18)
C3 0.034(2) 0.045(2) 0.034(2) -0.0047(17) -0.0022(18) -0.0064(19)
C4 0.040(2) 0.039(2) 0.033(2) -0.0011(18) 0.0013(18) -0.0007(17)
C5 0.034(2) 0.0418(19) 0.037(2) -0.0042(16) -0.0024(18) -0.0034(17)
C6 0.076(3) 0.0596(19) 0.0343(19) -0.0038(17) 0.003(2) -0.0062(19)
C7 0.057(3) 0.0439(17) 0.042(2) 0.0040(16) -0.010(2) -0.002(2)
C8 0.043(2) 0.0428(18) 0.0440(19) 0.0014(15) -0.001(2) 0.0020(18)
C9 0.058(3) 0.0486(18) 0.039(2) 0.0018(16) -0.006(2) 0.0034(19)
C10 0.051(3) 0.052(2) 0.037(2) -0.0056(16) -0.0003(18) 0.0055(19)

loop_
_atom_type_symbol
_atom_type_description
_atom_type_scat_dispersion_real
_atom_type_scat_dispersion_imag
_atom_type_scat_source
C C 0.0033 0.0016 'International Tables Vol C Tables 4.2.6.8 and 6.1.1.4'
H H 0.0000 0.0000 'International Tables Vol C Tables 4.2.6.8 and 6.1.1.4'

loop_
_geom_angle_atom_site_label_1
_geom_angle_atom_site_label_2
_geom_angle_atom_site_label_3
_geom_angle
_geom_angle_site_symmetry_1
_geom_angle_site_symmetry_3
C2 C1 C5 110.2(3) . .
C2 C1 C6 128.5(3) . .
C5 C1 C6 121.3(3) . .
C1 C2 C3 108.1(3) . .
C1 C2 C7 128.9(3) . .
C3 C2 C7 123.1(3) . .
C4 C3 C2 109.6(3) . .
C4 C3 C8 128.8(3) . .
C2 C3 C8 121.6(3) . .
C3 C4 C9 128.7(3) . .
C3 C4 C5 109.6(3) . .
C9 C4 C5 121.7(2) . .
C1 C5 C4 102.6(2) . .
C1 C5 C10 112.5(2) . .
C4 C5 C10 112.9(2) . .
C1 C5 H5 109.6 . .
C4 C5 H5 109.6 . .
C10 C5 H5 109.6 . .
C1 C6 H6A 109.5 . .
C1 C6 H6B 109.5 . .
H6A C6 H6B 109.5 . .
C1 C6 H6C 109.5 . .
H6A C6 H6C 109.5 . .
H6B C6 H6C 109.5 . .
C2 C7 H7A 109.5 . .
C2 C7 H7B 109.5 . .
H7A C7 H7B 109.5 . .
C2 C7 H7C 109.5 . .
H7A C7 H7C 109.5 . .
H7B C7 H7C 109.5 . .
C3 C8 H8A 109.5 . .
C3 C8 H8B 109.5 . .
H8A C8 H8B 109.5 . .
C3 C8 H8C 109.5 . .
H8A C8 H8C 109.5 . .
H8B C8 H8C 109.5 . .
C4 C9 H9A 109.5 . .
C4 C9 H9B 109.5 . .
H9A C9 H9B 109.5 . .
C4 C9 H9C 109.5 . .
H9A C9 H9C 109.5 . .
H9B C9 H9C 109.5 . .
C5 C10 H10A 109.5 . .
C5 C10 H10B 109.5 . .
H10A C10 H10B 109.5 . .
C5 C10 H10C 109.5 . .
H10A C10 H10C 109.5 . .
H10B C10 H10C 109.5 . .

loop_
_geom_bond_atom_site_label_1
_geom_bond_atom_site_label_2
_geom_bond_distance
_geom_bond_site_symmetry_2
C1 C2 1.343(3) .
C1 C5 1.498(3) .
C1 C6 1.503(3) .
C2 C3 1.487(3) .
C2 C7 1.487(3) .
C3 C4 1.328(4) .
C3 C8 1.498(4) .
C4 C9 1.492(3) .
C4 C5 1.512(3) .
C5 C10 1.528(3) .
C5 H5 1.0000 .
C6 H6A 0.9800 .
C6 H6B 0.9800 .
C6 H6C 0.9800 .
C7 H7A 0.9800 .
C7 H7B 0.9800 .
C7 H7C 0.9800 .
C8 H8A 0.9800 .
C8 H8B 0.9800 .
C8 H8C 0.9800 .
C9 H9A 0.9800 .
C9 H9B 0.9800 .
C9 H9C 0.9800 .
C10 H10A 0.9800 .
C10 H10B 0.9800 .
C10 H10C 0.9800 .
